data_4112262
loop_
_publ_author_name
'Shinji Nomura'
'Takahito Itoh'
'Hirofumi Nakasho'
'Takahiro Uno'
'Masataka Kubo'
'Kazuki Sada'
'Katsunari Inoue'
'Mikiji Miyata'

_publ_section_title
;
 Crystal Structures and Topochemical Polymerizations of
 7,7,8,8-Tetrakis(alkoxycarbonyl)quinodimethanes
;
_journal_name_full 'Journal of the American Chemical Society'
_journal_page_first 2035
_journal_page_last 2041
_journal_paper_doi 10.1021/ja0386086
_journal_volume 126
_journal_year 2004
_chemical_formula_moiety 'C20 H20 Cl4 O8 '
_chemical_formula_sum 'C20 H20 Cl4 O8'
_chemical_formula_weight 530.19
_space_group_IT_number 14
_symmetry_cell_setting monoclinic
_symmetry_Int_Tables_number 14
_symmetry_space_group_name_Hall '-P 2ybc'
_symmetry_space_group_name_H-M 'P 1 21/c 1'
_cell_angle_alpha 90
_cell_angle_beta 105.371(4)
_cell_angle_gamma 90
_cell_formula_units_Z 2
_cell_length_a 7.6460(5)
_cell_length_b 15.981(2)
_cell_length_c 10.006(1)
_cell_measurement_reflns_used 5870
_cell_measurement_temperature 296.2
_cell_measurement_theta_max 58.7
_cell_measurement_theta_min 5.5
_cell_volume 1178.9(2)
_computing_cell_refinement PROCESS-AUTO
_computing_data_collection PROCESS-AUTO
_computing_data_reduction 'teXsan Ver. 1.10'
_computing_publication_material 'teXsan Ver. 1.10'
_computing_structure_refinement 'teXsan Ver. 1.10'
_computing_structure_solution SIR88
_diffrn_measured_fraction_theta_full 0.9754
_diffrn_measured_fraction_theta_max 0.9754
_diffrn_measurement_device_type 'Rigaku RAXIS-RAPID Imaging Plate'
_diffrn_measurement_method \w
_diffrn_radiation_type 'Cu K\a'
_diffrn_radiation_wavelength 1.5418
_diffrn_reflns_av_R_equivalents 0.050
_diffrn_reflns_limit_h_max 9
_diffrn_reflns_limit_h_min 0
_diffrn_reflns_limit_k_max 19
_diffrn_reflns_limit_k_min 0
_diffrn_reflns_limit_l_max 11
_diffrn_reflns_limit_l_min -12
_diffrn_reflns_number 12477
_diffrn_reflns_theta_full 68.20
_diffrn_reflns_theta_max 68.20
_exptl_absorpt_coefficient_mu 4.956
_exptl_absorpt_correction_T_max 0.425
_exptl_absorpt_correction_T_min 0.057
_exptl_absorpt_correction_type integration
_exptl_absorpt_process_details '(Higashi, 1999)'
_exptl_crystal_colour yellow
_exptl_crystal_density_diffrn 1.493
_exptl_crystal_description chunk
_exptl_crystal_size_max 0.750
_exptl_crystal_size_mid 0.200
_exptl_crystal_size_min 0.200
_refine_diff_density_max 0.60
_refine_diff_density_min -0.44
_refine_ls_extinction_method none
_refine_ls_goodness_of_fit_ref 1.370
_refine_ls_hydrogen_treatment noref
_refine_ls_number_parameters 145
_refine_ls_number_reflns 2099
_refine_ls_R_factor_gt 0.0512
_refine_ls_shift/su_max 0.0001
_refine_ls_structure_factor_coef Fsqd
_refine_ls_weighting_details 'w = 1/[\s^2^(Fo^2^) + (0.05000(Max(Fo^2^,0) + 2Fc^2^)/3)^2^]'
_refine_ls_weighting_scheme calc
_refine_ls_wR_factor_ref 0.1331
_reflns_number_gt 1713
_reflns_number_total 2099
_reflns_threshold_expression F^2^>2.0\s(F^2^)
_cod_data_source_file ja0386086si20030919_041936.cif
_cod_data_source_block 1e-A
_cod_original_formula_sum 'C20 H20 Cl4 O8 '
_cod_database_code 4112262

loop_
_symmetry_equiv_pos_as_xyz
x,y,z
-x,1/2+y,1/2-z
-x,-y,-z
x,1/2-y,1/2+z

loop_
_atom_site_label
_atom_site_type_symbol
_atom_site_fract_x
_atom_site_fract_y
_atom_site_fract_z
_atom_site_U_iso_or_equiv
_atom_site_adp_type
_atom_site_occupancy
_atom_site_calc_flag
Cl(1) Cl 0.8056(1) 0.04384(6) 0.49848(8) 0.0691(3) Uani 1.00 d
Cl(2) Cl 0.1489(1) 0.28865(6) -0.1147(1) 0.0744(3) Uani 1.00 d
O(1) O 0.5364(3) 0.0862(2) -0.2650(2) 0.0603(6) Uani 1.00 d
O(2) O 0.6284(3) 0.1065(1) 0.1990(2) 0.0460(5) Uani 1.00 d
O(3) O 0.6924(4) 0.2229(1) 0.0975(2) 0.0614(6) Uani 1.00 d
O(4) O 0.3844(3) 0.1322(1) -0.1185(2) 0.0511(5) Uani 1.00 d
C(1) C 0.5979(4) 0.0986(2) 0.4299(2) 0.0477(7) Uani 1.00 d
C(2) C 0.6122(4) 0.1567(2) 0.3167(3) 0.0514(8) Uani 1.00 d
C(3) C 0.6679(3) 0.1490(2) 0.0969(2) 0.0380(6) Uani 1.00 d
C(4) C 0.6839(3) 0.0937(2) -0.0210(2) 0.0373(6) Uani 1.00 d
C(5) C 0.5309(3) 0.1024(2) -0.1490(2) 0.0399(6) Uani 1.00 d
C(6) C 0.2277(4) 0.1467(2) -0.2351(3) 0.0610(8) Uani 1.00 d
C(7) C 0.0853(5) 0.1865(2) -0.1831(4) 0.0671(10) Uani 1.00 d
C(8) C 0.8343(3) 0.0468(2) -0.0122(2) 0.0389(6) Uani 1.00 d
C(9) C 0.8626(4) -0.0043(2) -0.1252(2) 0.0461(6) Uani 1.00 d
C(10) C 0.9824(4) 0.0466(2) 0.1140(2) 0.0446(7) Uani 1.00 d
H(1) H 0.5033 0.0594 0.3944 0.0559 Uiso 1.00 calc
H(2) H 0.5689 0.1301 0.5024 0.0559 Uiso 1.00 calc
H(3) H 0.7161 0.1917 0.3471 0.0617 Uiso 1.00 calc
H(4) H 0.5067 0.1914 0.2899 0.0617 Uiso 1.00 calc
H(5) H 0.2599 0.1836 -0.3009 0.0729 Uiso 1.00 calc
H(6) H 0.1850 0.0956 -0.2810 0.0729 Uiso 1.00 calc
H(7) H 0.0633 0.1518 -0.1104 0.0790 Uiso 1.00 calc
H(8) H -0.0241 0.1900 -0.2553 0.0790 Uiso 1.00 calc
H(9) H 0.7856 -0.0120 -0.2074 0.0965 Uiso 1.00 calc
H(10) H 0.9713 0.0794 0.1930 0.0965 Uiso 1.00 calc

loop_
_atom_site_aniso_label
_atom_site_aniso_U_11
_atom_site_aniso_U_22
_atom_site_aniso_U_33
_atom_site_aniso_U_12
_atom_site_aniso_U_13
_atom_site_aniso_U_23
Cl(1) 0.0668(5) 0.0920(6) 0.0450(4) 0.0175(4) 0.0088(3) 0.0014(4)
Cl(2) 0.0782(6) 0.0702(5) 0.0728(5) 0.0164(4) 0.0167(4) -0.0047(4)
O(1) 0.061(1) 0.092(2) 0.0258(8) 0.023(1) 0.0077(8) -0.0005(9)
O(2) 0.066(1) 0.0453(9) 0.0332(8) 0.0016(8) 0.0251(8) -0.0037(7)
O(3) 0.100(2) 0.043(1) 0.044(1) 0.000(1) 0.024(1) -0.0006(8)
O(4) 0.0429(10) 0.075(1) 0.0340(8) 0.0166(9) 0.0078(7) 0.0002(8)
C(1) 0.051(2) 0.063(2) 0.032(1) 0.000(1) 0.0167(10) -0.005(1)
C(2) 0.072(2) 0.052(1) 0.038(1) 0.007(1) 0.026(1) -0.006(1)
C(3) 0.043(1) 0.043(1) 0.029(1) 0.0059(9) 0.0092(9) 0.0006(9)
C(4) 0.046(1) 0.042(1) 0.0254(10) 0.0017(10) 0.0116(9) 0.0009(9)
C(5) 0.042(1) 0.047(1) 0.031(1) 0.0056(10) 0.0106(9) -0.0003(9)
C(6) 0.051(2) 0.074(2) 0.048(1) 0.015(1) -0.003(1) -0.008(1)
C(7) 0.048(2) 0.076(2) 0.074(2) 0.008(2) 0.010(1) 0.000(2)
C(8) 0.042(1) 0.047(1) 0.028(1) 0.0027(10) 0.0107(9) -0.0030(9)
C(9) 0.051(1) 0.057(1) 0.0268(10) 0.006(1) 0.0045(9) -0.008(1)
C(10) 0.049(1) 0.055(1) 0.028(1) 0.010(1) 0.0070(10) -0.0073(10)

loop_
_atom_type_symbol
_atom_type_description
_atom_type_scat_dispersion_real
_atom_type_scat_dispersion_imag
_atom_type_scat_source
C C 0.018 0.009
;International Tables for Crystallography
(1992, Vol. C, Tables 4.2.6.8 and 6.1.1.1)
;
H H 0.000 0.000
;International Tables for Crystallography
(1992, Vol. C, Table 6.1.1.2)
;
Cl Cl 0.364 0.702
;International Tables for Crystallography
(1992, Vol. C, Tables 4.2.6.8 and 6.1.1.1)
;
O O 0.049 0.032
;International Tables for Crystallography
(1992, Vol. C, Tables 4.2.6.8 and 6.1.1.1)
;

loop_
_geom_angle_atom_site_label_1
_geom_angle_atom_site_label_2
_geom_angle_atom_site_label_3
_geom_angle
_geom_angle_site_symmetry_2
_geom_angle_site_symmetry_3
_geom_angle_publ_flag
C(2) O(2) C(3) 115.2(2) 1_555 1_555 yes
C(5) O(4) C(6) 116.1(2) 1_555 1_555 yes
Cl(1) C(1) C(2) 111.2(2) 1_555 1_555 yes
O(2) C(2) C(1) 108.1(2) 1_555 1_555 yes
O(2) C(3) O(3) 124.7(2) 1_555 1_555 yes
O(2) C(3) C(4) 112.6(2) 1_555 1_555 yes
O(3) C(3) C(4) 122.6(2) 1_555 1_555 yes
C(3) C(4) C(5) 114.2(2) 1_555 1_555 yes
C(3) C(4) C(8) 121.2(2) 1_555 1_555 yes
C(5) C(4) C(8) 124.4(2) 1_555 1_555 yes
O(1) C(5) O(4) 123.3(2) 1_555 1_555 yes
O(1) C(5) C(4) 126.1(2) 1_555 1_555 yes
O(4) C(5) C(4) 110.7(2) 1_555 1_555 yes
O(4) C(6) C(7) 108.4(3) 1_555 1_555 yes
Cl(2) C(7) C(6) 112.3(3) 1_555 1_555 yes
C(4) C(8) C(9) 123.9(2) 1_555 1_555 yes
C(4) C(8) C(10) 120.6(2) 1_555 1_555 yes
C(9) C(8) C(10) 115.5(2) 1_555 1_555 yes
C(8) C(9) C(10) 121.8(2) 1_555 3_755 yes
C(8) C(10) C(9) 122.6(2) 1_555 3_755 yes

loop_
_geom_bond_atom_site_label_1
_geom_bond_atom_site_label_2
_geom_bond_distance
_geom_bond_site_symmetry_2
_geom_bond_publ_flag
Cl(1) C(1) 1.783(3) . yes
Cl(2) C(7) 1.788(4) . yes
O(1) C(5) 1.201(3) . yes
O(2) C(2) 1.458(3) . yes
O(2) C(3) 1.327(3) . yes
O(3) C(3) 1.195(3) . yes
O(4) C(5) 1.325(3) . yes
O(4) C(6) 1.452(3) . yes
C(1) C(2) 1.491(4) . yes
C(3) C(4) 1.505(3) . yes
C(4) C(5) 1.495(3) . yes
C(4) C(8) 1.356(4) . yes
C(6) C(7) 1.470(5) . yes
C(8) C(9) 1.456(3) . yes
C(8) C(10) 1.456(3) . yes
C(9) C(10) 1.343(4) 3_755 yes
